data_1562179
loop_
_publ_author_name
'Hou, Min'
'Xu, Mengmeng'
'Yang, Baochao'
'He, Haibing'
'Gao, Shuanhu'

_publ_section_title
;
 Construction of polycyclic structures with vicinal all-carbon quaternary
 stereocenters <i>via</i> an enantioselective photoenolization/Diels-Alder
 reaction.
;
_journal_issue 21
_journal_name_full 'Chemical science'
_journal_page_first 7575
_journal_page_last 7582
_journal_paper_doi 10.1039/d1sc00883h
_journal_volume 12
_journal_year 2021
_chemical_absolute_configuration ad
_chemical_formula_moiety 'C39 H21 F24 O4, C39 H22 F24 O4'
_chemical_formula_sum 'C78 H43 F48 O8'
_chemical_formula_weight 2020.12
_space_group_crystal_system monoclinic
_space_group_IT_number 4
_space_group_name_Hall 'P 2yb'
_space_group_name_H-M_alt 'P 1 21 1'
_atom_sites_solution_hydrogens mixed
_atom_sites_solution_primary dual
_audit_creation_date 2019-05-13
_audit_creation_method
;
Olex2 1.2
(compiled 2018.05.29 svn.r3508 for OlexSys, GUI svn.r5506)
;
_audit_update_record
;
2019-08-15 deposited with the CCDC.	2021-04-26 downloaded from the CCDC.
;
_cell_angle_alpha 90
_cell_angle_beta 111.3170(10)
_cell_angle_gamma 90
_cell_formula_units_Z 2
_cell_length_a 10.53300(10)
_cell_length_b 32.5011(2)
_cell_length_c 12.42090(10)
_cell_measurement_reflns_used 57042
_cell_measurement_temperature 100.01(11)
_cell_measurement_theta_max 74.3100
_cell_measurement_theta_min 4.0630
_cell_volume 3961.18(6)
_computing_cell_refinement 'CrysAlisPro 1.171.39.32a (Rigaku OD, 2017)'
_computing_data_collection 'CrysAlisPro 1.171.39.32a (Rigaku OD, 2017)'
_computing_data_reduction 'CrysAlisPro 1.171.39.32a (Rigaku OD, 2017)'
_computing_molecular_graphics 'Olex2 (Dolomanov et al., 2009)'
_computing_publication_material 'Olex2 (Dolomanov et al., 2009)'
_computing_structure_refinement 'ShelXL (Sheldrick, 2015)'
_computing_structure_solution 'ShelXT (Sheldrick, 2015)'
_diffrn_ambient_environment N~2~
_diffrn_ambient_temperature 100.01(11)
_diffrn_detector 'CCD plate'
_diffrn_measured_fraction_theta_full 0.999
_diffrn_measured_fraction_theta_max 0.989
_diffrn_measurement_details
;
List of Runs (angles in degrees, time in seconds):

  # Type    Start    End  Width  t~exp~   \w     \q     \k     \f   Frames
#--------------------------------------------------------------------------
  1  \w    -18.00  78.00   1.00    1.00    --    0.00  38.00  30.00   96
  2  \w     26.00  63.00   1.00    1.00    --    0.00  57.00 120.00   37
  3  \w     54.00  84.00   1.00    1.00    --    0.00  57.00-150.00   30
  4  \w    -19.00  88.00   1.00    1.00    --    0.00  38.00  90.00  107
  5  \w    -22.00  18.00   1.00    1.00    --    0.00  57.00 120.00   40
  6  \w    -17.00  88.00   1.00    1.00    --    0.00  38.00 -30.00  105
  7  \w    -16.00  89.00   1.00    1.00    --    0.00  38.00 -90.00  105
  8  \w    -20.00  53.00   1.00    1.00    --    0.00  57.00-150.00   73
  9  \w    -32.00  67.00   1.00    1.00    --    0.00  82.00 150.00   99
 10  \w     66.00  92.00   1.00    1.00    --   95.80  74.00  54.92   26
 11  \w     63.00  89.00   1.00    1.00    --   95.80  82.00-104.90   26
 12  \w    152.00 178.00   1.00    1.00    --   95.80  74.00 141.30   26
 13  \w    138.00 182.00   1.00    1.00    --   95.80  82.00-104.90   44
 14  \w     63.00  90.00   1.00    1.00    --   95.80  82.00 102.58   27
 15  \w    150.00 178.00   1.00    1.00    --   95.80  60.00 -46.30   28
 16  \w     73.00 134.00   1.00    1.00    --   95.80  54.00  -5.25   61
 17  \w     66.00  92.00   1.00    1.00    --   95.80  74.00 141.30   26
 18  \w    129.00 156.00   1.00    1.00    --   95.80  77.00  30.00   27
 19  \w      6.00 127.00   1.00    1.00    --   95.80 -82.00   0.00  121
 20  \w    102.00 129.00   1.00    1.00    --   95.80  79.00 164.40   27
 21  \w     65.00  90.00   1.00    1.00    --   95.80  77.00  90.00   25
 22  \w     46.00 127.00   1.00    1.00    --   95.80 -82.00  90.00   81
 23  \w     63.00  89.00   1.00    1.00    --   95.80  82.00  60.00   26
 24  \w     63.00  90.00   1.00    1.00    --   95.80  82.00  90.00   27
 25  \w     63.00  90.00   1.00    1.00    --   95.80  82.00 -60.00   27
 26  \w     63.00  90.00   1.00    1.00    --   95.80  82.00 -90.00   27
 27  \w     65.00  91.00   1.00    1.00    --   95.80  77.00-120.00   26
 28  \w     65.00  91.00   1.00    1.00    --   95.80  77.00-150.00   26
 29  \w      6.00 126.00   1.00    1.00    --   95.80 -77.00  30.00  120
 30  \w     71.00 181.00   1.00    1.00    --   95.80  61.00   0.00  110
 31  \w     71.00 134.00   1.00    1.00    --   95.80  60.00 -46.30   63
 32  \w      7.00 123.00   1.00    1.00    --   95.80 -82.00-180.00  116
 33  \w     75.00 185.00   1.00    1.00    --   95.80  45.00-120.00  110
 34  \w     65.00  91.00   1.00    1.00    --   95.80  77.00 -60.00   26
 35  \w    133.00 167.00   1.00    1.00    --   95.80  82.00-144.66   34
 36  \w     65.00  90.00   1.00    1.00    --   95.80  79.00 164.40   25
 37  \w     64.00  89.00   1.00    1.00    --   95.80  82.00-120.00   25
 38  \w     65.00  91.00   1.00    1.00    --   95.80  77.00  60.00   26
 39  \w     63.00  89.00   1.00    1.00    --   95.80  82.00 -30.00   26
 40  \w     65.00  90.00   1.00    1.00    --   95.80  77.00  30.00   25
 41  \w     72.00  99.00   1.00    1.00    --   95.80  61.00 120.00   27
 42  \w     71.00  97.00   1.00    1.00    --   95.80  61.00 -60.00   26
 43  \w     71.00 162.00   1.00    1.00    --   95.80  61.00 -30.00   91
 44  \w     72.00  99.00   1.00    1.00    --   95.80  61.00  90.00   27
 45  \w    129.00 171.00   1.00    1.00    --   95.80  61.00  90.00   42
 46  \w     65.00  91.00   1.00    1.00    --   95.80  77.00 -90.00   26
 47  \w     63.00  89.00   1.00    1.00    --   95.80  82.00-180.00   26
 48  \w     47.00 122.00   1.00    1.00    --   95.80 -82.00 -90.00   75
 49  \w     75.00 146.00   1.00    1.00    --   95.80  45.00 120.00   71
 50  \w     63.00  89.00   1.00    1.00    --   95.80  82.00-144.66   26
 51  \w     71.00  97.00   1.00    1.00    --   95.80  61.00 -90.00   26
 52  \w     72.00 185.00   1.00    1.00    --   95.80  61.00  30.00  113
 53  \w     72.00 125.00   1.00    1.00    --   95.80  61.00 150.00   53
 54  \w    129.00 160.00   1.00    1.00    --   95.80  61.00 150.00   31
 55  \w     65.00  91.00   1.00    1.00    --   95.80  77.00   0.00   26
 56  \w     65.00  91.00   1.00    1.00    --   95.80  77.00 120.00   26
 57  \w     76.00 173.00   1.00    1.00    --   95.80  45.00-150.00   97
 58  \w     75.00 181.00   1.00    1.00    --   95.80  45.00 -90.00  106
 59  \w     65.00  91.00   1.00    1.00    --   95.80  77.00 150.00   26
 60  \w     65.00  91.00   1.00    1.00    --   95.80  77.00 -30.00   26
 61  \w     65.00  95.00   1.00    1.00    --   95.80  77.00-180.00   30
 62  \w     99.00 180.00   1.00    1.00    --   95.80  82.00 102.58   81
 63  \w     68.00 184.00   1.00    1.00    --   95.80  68.00  53.08  116
 64  \w     66.00  92.00   1.00    1.00    --   95.80  74.00  29.18   26
 65  \w     71.00  99.00   1.00    1.00    --   95.80  61.00-180.00   28
 66  \w     20.00 126.00   1.00    1.00    --   95.80 -77.00-150.00  106
 67  \w    131.00 156.00   1.00    1.00    --   95.80  57.00  19.68   25
 68  \w     72.00  98.00   1.00    1.00    --   95.80  57.00  19.68   26
;
_diffrn_measurement_device 'four-circle diffractometer'
_diffrn_measurement_device_type 'XtaLAB AFC12 (RINC): Kappa dual home/near'
_diffrn_measurement_method '\w scans'
_diffrn_orient_matrix_type 'CrysAlisPro convention (1999,Acta A55,543-557)'
_diffrn_orient_matrix_UB_11 -0.0420230000
_diffrn_orient_matrix_UB_12 0.0285868000
_diffrn_orient_matrix_UB_13 -0.1062081000
_diffrn_orient_matrix_UB_21 -0.0801074000
_diffrn_orient_matrix_UB_22 -0.0355747000
_diffrn_orient_matrix_UB_23 -0.0767767000
_diffrn_orient_matrix_UB_31 -0.1283087000
_diffrn_orient_matrix_UB_32 0.0128671000
_diffrn_orient_matrix_UB_33 0.0234274000
_diffrn_radiation_monochromator graphite
_diffrn_radiation_probe x-ray
_diffrn_radiation_type CuK\a
_diffrn_radiation_wavelength 1.54184
_diffrn_reflns_av_R_equivalents 0.0472
_diffrn_reflns_av_unetI/netI 0.0249
_diffrn_reflns_Laue_measured_fraction_full 0.999
_diffrn_reflns_Laue_measured_fraction_max 0.989
_diffrn_reflns_limit_h_max 12
_diffrn_reflns_limit_h_min -12
_diffrn_reflns_limit_k_max 40
_diffrn_reflns_limit_k_min -40
_diffrn_reflns_limit_l_max 15
_diffrn_reflns_limit_l_min -15
_diffrn_reflns_number 103203
_diffrn_reflns_point_group_measured_fraction_full 0.998
_diffrn_reflns_point_group_measured_fraction_max 0.980
_diffrn_reflns_theta_full 67.684
_diffrn_reflns_theta_max 74.783
_diffrn_reflns_theta_min 4.055
_diffrn_source 'fine-focus sealed X-ray tube'
_diffrn_source_type 'Enhance (Cu) X-ray Source'
_exptl_absorpt_coefficient_mu 1.685
_exptl_absorpt_correction_T_max 1.00000
_exptl_absorpt_correction_T_min 0.21928
_exptl_absorpt_correction_type multi-scan
_exptl_absorpt_process_details
;
CrysAlisPro 1.171.39.32a (Rigaku Oxford Diffraction, 2017)
Empirical absorption correction using spherical harmonics,
 implemented in SCALE3 ABSPACK scaling algorithm.
;
_exptl_crystal_colour 'clear light colourless'
_exptl_crystal_colour_lustre clear
_exptl_crystal_colour_modifier light
_exptl_crystal_colour_primary colourless
_exptl_crystal_density_diffrn 1.694
_exptl_crystal_description block
_exptl_crystal_F_000 2014
_exptl_crystal_size_max 0.48
_exptl_crystal_size_mid 0.26
_exptl_crystal_size_min 0.18
_refine_diff_density_max 0.719
_refine_diff_density_min -0.465
_refine_diff_density_rms 0.056
_refine_ls_abs_structure_details
;
 Flack x determined using 7220 quotients [(I+)-(I-)]/[(I+)+(I-)]
 (Parsons, Flack and Wagner, Acta Cryst. B69 (2013) 249-259).
;
_refine_ls_abs_structure_Flack 0.03(3)
_refine_ls_extinction_method none
_refine_ls_goodness_of_fit_ref 1.024
_refine_ls_hydrogen_treatment mixed
_refine_ls_matrix_type full
_refine_ls_number_parameters 1250
_refine_ls_number_reflns 15951
_refine_ls_number_restraints 100
_refine_ls_restrained_S_all 1.177
_refine_ls_R_factor_all 0.0460
_refine_ls_R_factor_gt 0.0454
_refine_ls_shift/su_max 0.002
_refine_ls_shift/su_mean 0.000
_refine_ls_structure_factor_coef Fsqd
_refine_ls_weighting_details 'w=1/[\s^2^(Fo^2^)+(0.0528P)^2^+4.5068P] where P=(Fo^2^+2Fc^2^)/3'
_refine_ls_weighting_scheme calc
_refine_ls_wR_factor_gt 0.1127
_refine_ls_wR_factor_ref 0.1131
_reflns_Friedel_coverage 0.947
_reflns_Friedel_fraction_full 0.997
_reflns_Friedel_fraction_max 0.972
_reflns_number_gt 15675
_reflns_number_total 15951
_reflns_threshold_expression 'I > 2\s(I)'
_cod_data_source_file d1sc00883h2.cif
_cod_data_source_block exp_809
_cod_depositor_comments 'Adding full bibliography for 1562171--1562180.cif.'
_cod_database_code 1562179
_shelx_shelxl_version_number 2016/6
_shelx_space_group_comment
;
The symmetry employed for this shelxl refinement is uniquely defined
by the following loop, which should always be used as a source of
symmetry information in preference to the above space-group names.
They are only intended as comments.
;
_shelx_estimated_absorpt_t_max 0.751
_shelx_estimated_absorpt_t_min 0.498
_reflns_odcompleteness_completeness 99.96
_reflns_odcompleteness_iscentric 1
_reflns_odcompleteness_theta 66.97
_olex2_refinement_description
;
1. Fixed Uiso
 At 1.2 times of:
  All C(H) groups
 At 1.5 times of:
  All C(H,H,H) groups
2. Restrained distances
 C28-F7 = C28-F8 = C28-F9
 1.32 with sigma of 0.01
 C28-F7' = C28-F8' = C28-F9'
 1.32 with sigma of 0.01
 C28-F7 \\sim C28-F8 \\sim C28-F9 \\sim C28-F7' \\sim C28-F8' \\sim C28-F9'
 with sigma of 0.02
 F7-F7' \\sim F7'-F8 \\sim F8-F8' \\sim F8'-F9 \\sim F9-F9' \\sim F9'-F7
 with sigma of 0.02
3. Uiso/Uaniso restraints and constraints
F7 \\sim F8 \\sim F9 \\sim F7' \\sim F8' \\sim F9': within 2A with sigma of
0.04 and sigma for terminal atoms of 0.08
Uanis(F25) \\sim Ueq, Uanis(F7) \\sim Ueq, Uanis(F7') \\sim Ueq, Uanis(F26)
\\sim Ueq, Uanis(F8') \\sim Ueq: with sigma of 0.002 and sigma for terminal
atoms of 0.004
Uanis(F2) \\sim Ueq, Uanis(F1) \\sim Ueq: with sigma of 0.002 and sigma for
terminal atoms of 0.004
Uanis(F25) \\sim Ueq: with sigma of 0.002 and sigma for terminal atoms of 0.004
Uanis(F26) \\sim Ueq: with sigma of 0.002 and sigma for terminal atoms of 0.004
4. Others
 Fixed Sof: F7(0.5) F8(0.5) F9(0.5) F7'(0.5) F8'(0.5) F9'(0.5)
5.a Ternary CH refined with riding coordinates:
 C74(H74), C75(H75), C35(H35), C36(H36)
5.b Aromatic/amide H refined with riding coordinates:
 C41(H41), C43(H43), C45(H45), C47(H47), C49(H49), C51(H51), C53(H53),
 C55(H55), C57(H57), C59(H59), C61(H61), C63(H63), C2(H2A), C4(H4), C6(H6),
 C8(H8), C10(H10), C12(H12), C14(H14), C16(H16), C18(H18), C20(H20), C22(H22),
 C24(H24)
5.c Idealised Me refined as rotating group:
 C77(H77A,H77B,H77C), C78(H78A,H78B,H78C), C38(H38A,H38B,H38C), C39(H39A,H39B,
 H39C)
;
_olex2_submission_special_instructions 'No special instructions were received'
_oxdiff_exptl_absorpt_empirical_details
;
Empirical correction (ABSPACK) includes:
- Absorption correction using spherical harmonics
- Frame scaling
;
_oxdiff_exptl_absorpt_empirical_full_max 4.184
_oxdiff_exptl_absorpt_empirical_full_min 0.636

loop_
_space_group_symop_operation_xyz
'x, y, z'
'-x, y+1/2, -z'

loop_
_atom_site_label
_atom_site_type_symbol
_atom_site_fract_x
_atom_site_fract_y
_atom_site_fract_z
_atom_site_U_iso_or_equiv
_atom_site_adp_type
_atom_site_occupancy
_atom_site_site_symmetry_order
_atom_site_calc_flag
_atom_site_refinement_flags_posn
_atom_site_refinement_flags_adp
_atom_site_refinement_flags_occupancy
_atom_site_disorder_assembly
_atom_site_disorder_group
F1 F 1.4344(4) 0.50371(11) 1.2207(4) 0.0730(13) Uani 1 1 d . U . . .
F2 F 1.4003(4) 0.54945(19) 1.3241(3) 0.0854(14) Uani 1 1 d . U . . .
F3 F 1.5156(3) 0.56325(11) 1.2217(3) 0.0504(9) Uani 1 1 d . . . . .
F4 F 1.2139(3) 0.59256(9) 0.7742(2) 0.0402(7) Uani 1 1 d . . . . .
F5 F 1.0217(3) 0.56192(10) 0.7225(2) 0.0377(7) Uani 1 1 d . . . . .
F6 F 1.2076(4) 0.52712(10) 0.7793(2) 0.0448(8) Uani 1 1 d . . . . .
F10 F 0.7420(3) 0.50471(9) 1.3479(2) 0.0348(6) Uani 1 1 d . . . . .
F11 F 0.7543(4) 0.54741(9) 1.4836(3) 0.0463(8) Uani 1 1 d . . . . .
F12 F 0.9209(3) 0.50700(9) 1.5011(2) 0.0346(6) Uani 1 1 d . . . . .
F13 F 0.3604(4) 0.64665(9) 1.2523(3) 0.0488(8) Uani 1 1 d . . . . .
F14 F 0.2387(3) 0.70130(12) 1.2008(3) 0.0486(8) Uani 1 1 d . . . . .
F15 F 0.4550(3) 0.70542(10) 1.2666(2) 0.0416(7) Uani 1 1 d . . . . .
F16 F 0.2272(3) 0.72922(9) 0.6985(2) 0.0348(6) Uani 1 1 d . . . . .
F17 F 0.1491(4) 0.75862(10) 0.8159(3) 0.0574(10) Uani 1 1 d . . . . .
F18 F 0.0616(3) 0.70217(12) 0.7332(3) 0.0473(8) Uani 1 1 d . . . . .
F19 F 0.4398(5) 0.49717(9) 0.6847(3) 0.0591(11) Uani 1 1 d . . . . .
F20 F 0.3183(3) 0.52849(11) 0.5316(3) 0.0542(9) Uani 1 1 d . . . . .
F21 F 0.5163(3) 0.50815(9) 0.5488(3) 0.0433(7) Uani 1 1 d . . . . .
F22 F 0.5539(4) 0.68465(10) 0.5125(3) 0.0546(9) Uani 1 1 d . . . . .
F23 F 0.7467(4) 0.68549(12) 0.6471(3) 0.0544(9) Uani 1 1 d . . . . .
F24 F 0.7007(6) 0.64112(10) 0.5077(4) 0.0808(16) Uani 1 1 d . . . . .
F25 F 0.8881(8) 0.49554(17) 1.7972(4) 0.141(2) Uani 1 1 d . U . . .
F26 F 1.0482(5) 0.4541(2) 1.8852(6) 0.118(2) Uani 1 1 d . U . . .
F27 F 0.9078(4) 0.47175(10) 1.9569(3) 0.0524(8) Uani 1 1 d . . . . .
F28 F 0.7804(3) 0.32608(10) 1.9874(2) 0.0406(7) Uani 1 1 d . . . . .
F29 F 0.6429(3) 0.29703(10) 1.8335(3) 0.0469(8) Uani 1 1 d . . . . .
F30 F 0.8577(3) 0.29528(9) 1.8718(3) 0.0419(7) Uani 1 1 d . . . . .
F31 F 0.2078(5) 0.36640(11) 1.7062(3) 0.0657(11) Uani 1 1 d . . . . .
F32 F 0.0526(3) 0.41110(18) 1.6397(3) 0.0782(16) Uani 1 1 d . . . . .
F33 F 0.2502(4) 0.42825(11) 1.7559(2) 0.0490(8) Uani 1 1 d . . . . .
F34 F -0.0207(2) 0.45035(9) 1.2316(2) 0.0348(6) Uani 1 1 d . . . . .
F35 F 0.1568(3) 0.46568(8) 1.1923(2) 0.0300(6) Uani 1 1 d . . . . .
F36 F 0.0993(3) 0.50337(8) 1.3095(3) 0.0352(6) Uani 1 1 d . . . . .
F37 F 0.5077(4) 0.27279(9) 1.0193(3) 0.0578(10) Uani 1 1 d . . . . .
F38 F 0.3263(4) 0.30176(14) 1.0198(4) 0.0731(13) Uani 1 1 d . . . . .
F39 F 0.3930(4) 0.31040(11) 0.8788(2) 0.0513(9) Uani 1 1 d . . . . .
F40 F 0.5778(5) 0.45260(13) 0.9005(4) 0.0740(13) Uani 1 1 d . . . . .
F41 F 0.4270(4) 0.47085(9) 0.9629(3) 0.0540(9) Uani 1 1 d . . . . .
F42 F 0.6318(5) 0.48569(11) 1.0617(3) 0.0836(17) Uani 1 1 d . . . . .
F43 F 1.0893(3) 0.31740(9) 1.0996(2) 0.0376(7) Uani 1 1 d . . . . .
F44 F 1.0873(3) 0.38219(8) 1.1293(2) 0.0330(6) Uani 1 1 d . . . . .
F45 F 1.2679(2) 0.34718(10) 1.2189(2) 0.0345(6) Uani 1 1 d . . . . .
F46 F 1.1962(5) 0.24096(12) 1.5226(3) 0.0791(15) Uani 1 1 d . . . . .
F47 F 1.1354(3) 0.27674(10) 1.6395(3) 0.0437(8) Uani 1 1 d . . . . .
F48 F 1.3141(3) 0.29319(14) 1.6077(3) 0.0640(11) Uani 1 1 d . . . . .
O5 O 0.6047(3) 0.43427(8) 1.4498(2) 0.0179(5) Uani 1 1 d . . . . .
O6 O 0.8250(3) 0.40951(8) 1.4015(2) 0.0170(5) Uani 1 1 d . . . . .
O7 O 0.6861(3) 0.30727(8) 1.4032(2) 0.0173(5) Uani 1 1 d . . . . .
O8 O 0.5155(3) 0.32794(8) 1.4633(2) 0.0173(5) Uani 1 1 d . . . . .
C40 C 1.1041(4) 0.30596(13) 1.4576(3) 0.0235(8) Uani 1 1 d . . . . .
C41 C 1.1564(4) 0.31435(12) 1.3720(3) 0.0211(8) Uani 1 1 d . . . . .
H41 H 1.241154 0.304209 1.377604 0.025 Uiso 1 1 calc R . . . .
C42 C 1.0799(4) 0.33814(12) 1.2781(3) 0.0192(7) Uani 1 1 d . . . . .
C43 C 0.9555(4) 0.35419(11) 1.2717(3) 0.0179(7) Uani 1 1 d . . . . .
H43 H 0.905680 0.370119 1.208148 0.022 Uiso 1 1 calc R . . . .
C44 C 0.9034(4) 0.34695(11) 1.3586(3) 0.0164(7) Uani 1 1 d . . . . .
C45 C 0.9801(4) 0.32217(12) 1.4518(3) 0.0205(8) Uani 1 1 d . . . . .
H45 H 0.947360 0.316526 1.510414 0.025 Uiso 1 1 calc R . . . .
C46 C 0.8293(5) 0.42647(15) 1.7992(4) 0.0289(9) Uani 1 1 d . . . . .
C47 C 0.7440(4) 0.42930(13) 1.6838(3) 0.0233(8) Uani 1 1 d . . . . .
H47 H 0.745173 0.452909 1.641809 0.028 Uiso 1 1 calc R . . . .
C48 C 0.6571(4) 0.39710(11) 1.6307(3) 0.0158(7) Uani 1 1 d . . . . .
C49 C 0.6582(4) 0.36187(12) 1.6952(3) 0.0193(7) Uani 1 1 d . . . . .
H49 H 0.599043 0.340310 1.661507 0.023 Uiso 1 1 calc R . . . .
C50 C 0.7477(4) 0.35869(13) 1.8100(3) 0.0212(8) Uani 1 1 d . . . . .
C51 C 0.8328(4) 0.39100(15) 1.8623(4) 0.0276(9) Uani 1 1 d . . . . .
H51 H 0.891725 0.389023 1.938903 0.033 Uiso 1 1 calc R . . . .
C52 C 0.4124(4) 0.40909(11) 1.4925(3) 0.0155(7) Uani 1 1 d . . . . .
C53 C 0.3261(4) 0.42816(11) 1.3908(3) 0.0174(7) Uani 1 1 d . . . . .
H53 H 0.357111 0.433389 1.330939 0.021 Uiso 1 1 calc R . . . .
C54 C 0.1954(4) 0.43917(11) 1.3797(3) 0.0175(7) Uani 1 1 d . . . . .
C55 C 0.1446(4) 0.43117(12) 1.4665(3) 0.0197(8) Uani 1 1 d . . . . .
H55 H 0.056054 0.438485 1.457687 0.024 Uiso 1 1 calc R . . . .
C56 C 0.2295(4) 0.41203(13) 1.5664(3) 0.0204(8) Uani 1 1 d . . . . .
C57 C 0.3624(4) 0.40115(12) 1.5793(3) 0.0203(8) Uani 1 1 d . . . . .
H57 H 0.418198 0.388417 1.647045 0.024 Uiso 1 1 calc R . . . .
C58 C 0.6748(4) 0.37415(12) 1.2293(3) 0.0170(7) Uani 1 1 d . . . . .
C59 C 0.6553(4) 0.41212(12) 1.1740(3) 0.0205(8) Uani 1 1 d . . . . .
H59 H 0.701179 0.435116 1.214039 0.025 Uiso 1 1 calc R . . . .
C60 C 0.5681(4) 0.41607(13) 1.0598(4) 0.0258(9) Uani 1 1 d . . . . .
C61 C 0.4947(4) 0.38215(14) 0.9989(4) 0.0269(9) Uani 1 1 d . . . . .
H61 H 0.433585 0.384970 0.923356 0.032 Uiso 1 1 calc R . . . .
C62 C 0.5153(4) 0.34414(13) 1.0540(3) 0.0233(8) Uani 1 1 d . . . . .
C63 C 0.6071(4) 0.34006(12) 1.1679(3) 0.0194(7) Uani 1 1 d . . . . .
H63 H 0.622894 0.314262 1.202641 0.023 Uiso 1 1 calc R . . . .
C64 C 1.1318(4) 0.34594(13) 1.1823(3) 0.0211(8) Uani 1 1 d . . . . .
C65 C 1.1867(5) 0.27933(16) 1.5566(4) 0.0345(10) Uani 1 1 d . . . . .
C66 C 0.9182(6) 0.46210(19) 1.8570(4) 0.0457(14) Uani 1 1 d . . . . .
C67 C 0.7561(4) 0.31932(15) 1.8753(4) 0.0287(9) Uani 1 1 d . . . . .
C68 C 0.1822(4) 0.40471(15) 1.6656(4) 0.0275(9) Uani 1 1 d . . . . .
C69 C 0.1083(4) 0.46407(12) 1.2777(4) 0.0231(8) Uani 1 1 d . . . . .
C70 C 0.4350(5) 0.30755(15) 0.9929(4) 0.0304(10) Uani 1 1 d . . . . .
C71 C 0.5526(5) 0.45611(16) 0.9982(4) 0.0371(11) Uani 1 1 d . . . . .
C72 C 0.5609(4) 0.40075(11) 1.5040(3) 0.0153(7) Uani 1 1 d . . . . .
C73 C 0.7755(4) 0.37015(11) 1.3549(3) 0.0160(7) Uani 1 1 d . . . . .
C74 C 0.5677(4) 0.36370(11) 1.4278(3) 0.0152(7) Uani 1 1 d . . . . .
H74 H 0.511847 0.369745 1.347087 0.018 Uiso 1 1 calc R . . . .
C75 C 0.7100(4) 0.34951(11) 1.4344(3) 0.0150(7) Uani 1 1 d . . . . .
H75 H 0.773446 0.351400 1.514746 0.018 Uiso 1 1 calc R . . . .
C76 C 0.5813(4) 0.29211(11) 1.4399(3) 0.0178(7) Uani 1 1 d . . . . .
C77 C 0.4818(4) 0.26761(13) 1.3414(4) 0.0263(9) Uani 1 1 d . . . . .
H77A H 0.438443 0.285532 1.277074 0.039 Uiso 1 1 calc GR . . . .
H77B H 0.414004 0.255472 1.366339 0.039 Uiso 1 1 calc GR . . . .
H77C H 0.529880 0.246305 1.318547 0.039 Uiso 1 1 calc GR . . . .
C78 C 0.6433(5) 0.26737(13) 1.5502(4) 0.0280(9) Uani 1 1 d . . . . .
H78A H 0.679833 0.242125 1.533554 0.042 Uiso 1 1 calc GR . . . .
H78B H 0.574423 0.261335 1.581487 0.042 Uiso 1 1 calc GR . . . .
H78C H 0.715035 0.282996 1.605393 0.042 Uiso 1 1 calc GR . . . .
O1 O 0.8133(3) 0.55488(8) 1.0216(2) 0.0178(5) Uani 1 1 d . . . . .
O2 O 0.5627(3) 0.58415(8) 1.0016(2) 0.0178(5) Uani 1 1 d . . . . .
O3 O 0.7156(3) 0.68331(8) 0.9877(2) 0.0189(5) Uani 1 1 d . . . . .
O4 O 0.9352(3) 0.65955(8) 1.0524(2) 0.0185(5) Uani 1 1 d . . . . .
C1 C 1.0438(4) 0.57647(11) 1.0583(3) 0.0154(7) Uani 1 1 d . . . . .
C2 C 1.1653(4) 0.56676(11) 1.1481(3) 0.0185(7) Uani 1 1 d . . . . .
H2A H 1.170075 0.568011 1.224240 0.022 Uiso 1 1 calc R . . . .
C3 C 1.2796(4) 0.55519(12) 1.1241(3) 0.0190(7) Uani 1 1 d . . . . .
C4 C 1.2757(4) 0.55353(12) 1.0111(3) 0.0197(7) Uani 1 1 d . . . . .
H4 H 1.352796 0.546370 0.995605 0.024 Uiso 1 1 calc R . . . .
C5 C 1.1544(4) 0.56277(12) 0.9222(3) 0.0178(7) Uani 1 1 d . . . . .
C6 C 1.0392(4) 0.57406(11) 0.9445(3) 0.0171(7) Uani 1 1 d . . . . .
H6 H 0.958634 0.580056 0.883465 0.021 Uiso 1 1 calc R . . . .
C7 C 0.9299(4) 0.58893(11) 1.2056(3) 0.0163(7) Uani 1 1 d . . . . .
C8 C 1.0168(4) 0.61835(12) 1.2776(3) 0.0204(8) Uani 1 1 d . . . . .
H8 H 1.061109 0.637180 1.247042 0.024 Uiso 1 1 calc R . . . .
C9 C 1.0373(4) 0.61957(13) 1.3949(3) 0.0227(8) Uani 1 1 d . . . . .
C10 C 0.9746(4) 0.59163(13) 1.4434(3) 0.0228(8) Uani 1 1 d . . . . .
H10 H 0.989825 0.592333 1.521970 0.027 Uiso 1 1 calc R . . . .
C11 C 0.8880(4) 0.56240(12) 1.3713(3) 0.0198(7) Uani 1 1 d . . . . .
C12 C 0.8650(4) 0.56118(12) 1.2538(3) 0.0186(7) Uani 1 1 d . . . . .
H12 H 0.805752 0.541674 1.207020 0.022 Uiso 1 1 calc R . . . .
C13 C 0.4623(4) 0.64947(11) 0.9557(3) 0.0168(7) Uani 1 1 d . . . . .
C14 C 0.3746(4) 0.67248(11) 0.8640(3) 0.0173(7) Uani 1 1 d . . . . .
H14 H 0.380916 0.670763 0.791406 0.021 Uiso 1 1 calc R . . . .
C15 C 0.2770(4) 0.69811(12) 0.8812(3) 0.0193(7) Uani 1 1 d . . . . .
C16 C 0.2668(4) 0.70140(13) 0.9889(4) 0.0224(8) Uani 1 1 d . . . . .
H16 H 0.202464 0.718732 1.000149 0.027 Uiso 1 1 calc R . . . .
C17 C 0.3541(4) 0.67841(12) 1.0796(3) 0.0207(8) Uani 1 1 d . . . . .
C18 C 0.4506(4) 0.65272(12) 1.0636(3) 0.0194(7) Uani 1 1 d . . . . .
H18 H 0.508197 0.637476 1.125426 0.023 Uiso 1 1 calc R . . . .
C19 C 0.5620(4) 0.61288(12) 0.8212(3) 0.0168(7) Uani 1 1 d . . . . .
C20 C 0.5095(4) 0.57515(12) 0.7713(3) 0.0187(7) Uani 1 1 d . . . . .
H20 H 0.478161 0.556432 0.812584 0.022 Uiso 1 1 calc R . . . .
C21 C 0.5035(4) 0.56519(12) 0.6612(3) 0.0213(8) Uani 1 1 d . . . . .
C22 C 0.5490(4) 0.59257(13) 0.5972(3) 0.0233(8) Uani 1 1 d . . . . .
H22 H 0.544947 0.585737 0.523321 0.028 Uiso 1 1 calc R . . . .
C23 C 0.6004(4) 0.63010(12) 0.6455(3) 0.0216(8) Uani 1 1 d . . . . .
C24 C 0.6053(4) 0.64076(12) 0.7555(3) 0.0184(7) Uani 1 1 d . . . . .
H24 H 0.637630 0.666532 0.785639 0.022 Uiso 1 1 calc R . . . .
C25 C 1.1478(4) 0.56111(13) 0.7993(3) 0.0222(8) Uani 1 1 d . . . . .
C26 C 1.4076(4) 0.54329(14) 1.2212(4) 0.0246(8) Uani 1 1 d . . . . .
C27 C 0.8256(4) 0.53080(13) 1.4251(3) 0.0225(8) Uani 1 1 d . . . . .
C28 C 1.1325(5) 0.65149(13) 1.4694(3) 0.0328(10) Uani 1 1 d D . . . .
F7 F 1.0679(14) 0.6873(3) 1.4588(13) 0.060(4) Uani 0.5 1 d D U P A 1
F8 F 1.1892(9) 0.6419(3) 1.5800(6) 0.038(2) Uani 0.5 1 d D U P A 1
F9 F 1.2375(10) 0.6601(4) 1.4368(8) 0.063(4) Uani 0.5 1 d D U P A 1
F7' F 1.1383(12) 0.6494(4) 1.5766(8) 0.062(3) Uani 0.5 1 d D U P A 2
F8' F 1.2560(11) 0.6472(4) 1.4664(13) 0.075(4) Uani 0.5 1 d D U P A 2
F9' F 1.1022(14) 0.6893(3) 1.4349(12) 0.065(4) Uani 0.5 1 d D U P A 2
C29 C 0.3515(4) 0.68292(13) 1.1991(4) 0.0243(8) Uani 1 1 d . . . . .
C30 C 0.1793(5) 0.72193(14) 0.7820(4) 0.0266(9) Uani 1 1 d . . . . .
C31 C 0.4442(5) 0.52481(14) 0.6080(4) 0.0300(9) Uani 1 1 d . . . . .
C32 C 0.6525(5) 0.65946(14) 0.5783(4) 0.0299(9) Uani 1 1 d . . . . .
C33 C 0.9115(4) 0.58646(11) 1.0781(3) 0.0153(7) Uani 1 1 d . . . . .
C34 C 0.5745(4) 0.62175(11) 0.9459(3) 0.0162(7) Uani 1 1 d . . . . .
C35 C 0.8456(4) 0.62569(11) 1.0108(3) 0.0155(7) Uani 1 1 d . . . . .
H35 H 0.830518 0.621541 0.928934 0.019 Uiso 1 1 calc R . . . .
C36 C 0.7134(4) 0.64145(11) 1.0206(3) 0.0160(7) Uani 1 1 d . . . . .
H36 H 0.722515 0.640493 1.101945 0.019 Uiso 1 1 calc R . . . .
C37 C 0.8539(4) 0.69676(12) 1.0329(4) 0.0209(8) Uani 1 1 d . . . . .
C38 C 0.8779(5) 0.72272(14) 0.9407(4) 0.0299(9) Uani 1 1 d . . . . .
H38A H 0.869558 0.705813 0.875145 0.045 Uiso 1 1 calc GR . . . .
H38B H 0.967686 0.734387 0.971198 0.045 Uiso 1 1 calc GR . . . .
H38C H 0.811571 0.744415 0.917507 0.045 Uiso 1 1 calc GR . . . .
C39 C 0.8866(5) 0.71870(14) 1.1470(4) 0.0306(10) Uani 1 1 d . . . . .
H39A H 0.839282 0.744544 1.134498 0.046 Uiso 1 1 calc GR . . . .
H39B H 0.982953 0.723464 1.181071 0.046 Uiso 1 1 calc GR . . . .
H39C H 0.858192 0.702020 1.197993 0.046 Uiso 1 1 calc GR . . . .
H6A H 0.765(5) 0.4198(15) 1.417(4) 0.018(12) Uiso 1 1 d . . . . .
H5 H 0.589(5) 0.4582(16) 1.470(4) 0.018(11) Uiso 1 1 d . . . . .
H2 H 0.635(6) 0.5698(18) 1.014(5) 0.034(15) Uiso 1 1 d . . . . .

loop_
_atom_site_aniso_label
_atom_site_aniso_U_11
_atom_site_aniso_U_22
_atom_site_aniso_U_33
_atom_site_aniso_U_23
_atom_site_aniso_U_13
_atom_site_aniso_U_12
F1 0.0443(19) 0.0384(17) 0.099(3) 0.0175(18) -0.0181(18) 0.0057(15)
F2 0.0428(19) 0.187(4) 0.0261(15) 0.023(2) 0.0123(14) 0.038(2)
F3 0.0235(14) 0.059(2) 0.0513(18) 0.0272(16) -0.0074(12) -0.0105(13)
F4 0.0514(18) 0.0479(17) 0.0266(13) -0.0004(12) 0.0207(13) -0.0202(14)
F5 0.0246(13) 0.072(2) 0.0164(11) -0.0047(12) 0.0068(10) -0.0033(13)
F6 0.069(2) 0.0421(16) 0.0309(14) -0.0036(12) 0.0268(14) 0.0167(15)
F10 0.0343(15) 0.0357(14) 0.0294(13) 0.0054(11) 0.0054(11) -0.0127(11)
F11 0.062(2) 0.0375(15) 0.065(2) 0.0051(14) 0.0536(18) 0.0043(14)
F12 0.0325(14) 0.0365(14) 0.0311(13) 0.0170(11) 0.0069(11) 0.0022(11)
F13 0.094(3) 0.0315(15) 0.0364(15) 0.0028(12) 0.0422(17) 0.0035(15)
F14 0.0392(17) 0.080(2) 0.0322(14) -0.0030(15) 0.0202(13) 0.0229(16)
F15 0.0438(17) 0.0551(18) 0.0254(13) -0.0164(13) 0.0120(12) -0.0096(14)
F16 0.0326(15) 0.0396(15) 0.0339(14) 0.0162(12) 0.0141(12) 0.0086(11)
F17 0.083(3) 0.0435(18) 0.0373(16) 0.0010(13) 0.0121(17) 0.0412(18)
F18 0.0196(13) 0.077(2) 0.0362(15) 0.0156(15) -0.0008(11) -0.0021(14)
F19 0.118(3) 0.0276(15) 0.0362(16) -0.0096(12) 0.0339(19) -0.0293(17)
F20 0.0353(17) 0.0514(19) 0.062(2) -0.0269(16) 0.0006(15) -0.0118(14)
F21 0.059(2) 0.0314(14) 0.0475(17) -0.0182(13) 0.0284(15) -0.0036(13)
F22 0.068(2) 0.0415(17) 0.0472(18) 0.0223(15) 0.0132(17) 0.0027(16)
F23 0.053(2) 0.072(2) 0.0359(16) 0.0104(15) 0.0143(15) -0.0305(17)
F24 0.161(5) 0.0338(17) 0.105(3) 0.0058(19) 0.118(4) 0.007(2)
F25 0.220(5) 0.085(3) 0.052(2) 0.013(2) -0.030(3) -0.104(3)
F26 0.069(3) 0.152(4) 0.148(4) -0.109(3) 0.059(3) -0.068(3)
F27 0.061(2) 0.0476(18) 0.0431(17) -0.0216(15) 0.0128(16) -0.0114(15)
F28 0.0536(19) 0.0489(17) 0.0197(12) 0.0091(12) 0.0137(12) 0.0078(14)
F29 0.0470(18) 0.0443(17) 0.0372(16) 0.0193(13) 0.0008(13) -0.0145(14)
F30 0.0541(19) 0.0328(15) 0.0386(15) 0.0089(12) 0.0166(14) 0.0189(13)
F31 0.115(3) 0.0496(19) 0.063(2) 0.0116(17) 0.068(2) -0.004(2)
F32 0.0179(15) 0.193(5) 0.0264(15) 0.020(2) 0.0118(12) 0.013(2)
F33 0.055(2) 0.072(2) 0.0249(14) -0.0171(14) 0.0203(14) -0.0180(17)
F34 0.0139(12) 0.0414(15) 0.0416(15) 0.0176(12) 0.0012(10) 0.0004(10)
F35 0.0261(13) 0.0364(14) 0.0269(13) 0.0125(10) 0.0090(10) 0.0032(10)
F36 0.0370(15) 0.0211(12) 0.0469(16) 0.0104(11) 0.0144(12) 0.0127(11)
F37 0.069(2) 0.0277(15) 0.0510(19) -0.0071(13) -0.0092(17) -0.0014(14)
F38 0.059(2) 0.093(3) 0.085(3) -0.058(2) 0.048(2) -0.051(2)
F39 0.068(2) 0.0532(19) 0.0186(13) -0.0070(12) -0.0015(13) -0.0098(16)
F40 0.108(3) 0.065(2) 0.065(2) 0.041(2) 0.052(2) 0.024(2)
F41 0.051(2) 0.0319(15) 0.060(2) 0.0069(14) -0.0026(16) 0.0151(14)
F42 0.092(3) 0.0440(19) 0.062(2) 0.0316(18) -0.035(2) -0.036(2)
F43 0.0480(17) 0.0404(16) 0.0324(14) -0.0192(12) 0.0240(13) -0.0103(13)
F44 0.0407(15) 0.0349(14) 0.0306(13) 0.0108(11) 0.0214(12) 0.0103(12)
F45 0.0160(12) 0.0610(18) 0.0282(13) 0.0062(12) 0.0100(10) 0.0029(12)
F46 0.136(4) 0.048(2) 0.052(2) 0.0174(17) 0.032(2) 0.057(2)
F47 0.0376(16) 0.0604(19) 0.0381(15) 0.0289(14) 0.0197(13) 0.0235(14)
F48 0.0235(15) 0.110(3) 0.0503(19) 0.043(2) 0.0032(14) 0.0149(17)
O5 0.0192(13) 0.0135(13) 0.0232(13) 0.0012(10) 0.0104(11) -0.0003(10)
O6 0.0146(13) 0.0154(12) 0.0218(13) -0.0025(10) 0.0077(11) -0.0005(10)
O7 0.0168(13) 0.0140(12) 0.0222(13) -0.0008(10) 0.0085(11) 0.0000(10)
O8 0.0181(13) 0.0133(12) 0.0228(13) 0.0000(10) 0.0103(11) -0.0005(10)
C40 0.023(2) 0.0230(19) 0.0225(19) 0.0026(15) 0.0057(16) 0.0056(16)
C41 0.0164(18) 0.0244(19) 0.0228(19) -0.0022(15) 0.0077(15) 0.0043(15)
C42 0.0185(19) 0.0206(18) 0.0188(18) -0.0026(14) 0.0072(15) -0.0001(14)
C43 0.0186(18) 0.0166(17) 0.0178(17) -0.0016(13) 0.0057(15) 0.0005(14)
C44 0.0135(17) 0.0171(17) 0.0179(17) -0.0004(13) 0.0050(14) 0.0018(13)
C45 0.0178(19) 0.0225(18) 0.0215(18) 0.0049(15) 0.0076(15) 0.0011(14)
C46 0.028(2) 0.036(2) 0.0197(19) -0.0057(17) 0.0050(17) -0.0098(18)
C47 0.026(2) 0.024(2) 0.0202(19) -0.0017(15) 0.0088(16) -0.0050(16)
C48 0.0133(17) 0.0197(17) 0.0141(16) -0.0010(13) 0.0048(14) 0.0011(13)
C49 0.0170(18) 0.0216(18) 0.0184(18) -0.0006(14) 0.0054(15) 0.0013(14)
C50 0.0169(19) 0.028(2) 0.0174(18) 0.0020(15) 0.0047(15) 0.0032(15)
C51 0.021(2) 0.040(2) 0.0184(19) -0.0006(17) 0.0027(16) -0.0050(17)
C52 0.0151(17) 0.0129(16) 0.0178(17) -0.0023(13) 0.0052(14) 0.0001(13)
C53 0.0168(18) 0.0159(16) 0.0203(17) 0.0018(14) 0.0075(15) -0.0002(14)
C54 0.0147(17) 0.0156(17) 0.0207(18) 0.0015(14) 0.0046(14) 0.0003(13)
C55 0.0117(17) 0.0203(18) 0.0248(19) -0.0037(15) 0.0038(15) 0.0006(14)
C56 0.0146(18) 0.027(2) 0.0185(18) -0.0036(15) 0.0043(15) -0.0015(15)
C57 0.0198(19) 0.0226(19) 0.0169(17) 0.0026(14) 0.0046(14) 0.0021(14)
C58 0.0120(17) 0.0225(19) 0.0168(17) 0.0015(14) 0.0056(14) 0.0015(13)
C59 0.0169(18) 0.0223(19) 0.0206(18) 0.0016(15) 0.0048(15) 0.0010(15)
C60 0.020(2) 0.028(2) 0.025(2) 0.0066(16) 0.0026(16) -0.0003(16)
C61 0.022(2) 0.033(2) 0.0186(18) 0.0062(17) -0.0010(15) 0.0005(17)
C62 0.021(2) 0.029(2) 0.0171(18) -0.0015(16) 0.0035(15) -0.0023(16)
C63 0.0199(19) 0.0203(18) 0.0183(17) 0.0016(14) 0.0071(15) -0.0005(14)
C64 0.0176(19) 0.026(2) 0.0187(18) -0.0035(15) 0.0051(15) 0.0018(15)
C65 0.035(3) 0.039(3) 0.034(2) 0.012(2) 0.017(2) 0.018(2)
C66 0.051(3) 0.054(3) 0.025(2) -0.007(2) 0.006(2) -0.028(3)
C67 0.023(2) 0.039(2) 0.0194(19) 0.0063(17) 0.0016(16) 0.0042(18)
C68 0.0145(19) 0.047(3) 0.0183(18) -0.0026(17) 0.0031(15) -0.0018(17)
C69 0.0183(19) 0.0206(19) 0.027(2) 0.0067(15) 0.0045(16) 0.0013(15)
C70 0.030(2) 0.038(2) 0.0187(19) -0.0045(17) 0.0030(17) -0.0061(19)
C71 0.035(3) 0.038(3) 0.030(2) 0.011(2) 0.001(2) 0.002(2)
C72 0.0147(17) 0.0154(16) 0.0161(16) 0.0013(13) 0.0061(14) 0.0006(13)
C73 0.0166(18) 0.0151(17) 0.0148(17) -0.0013(13) 0.0041(14) -0.0018(13)
C74 0.0184(18) 0.0123(15) 0.0153(16) 0.0006(13) 0.0069(14) -0.0005(13)
C75 0.0144(17) 0.0143(16) 0.0163(16) 0.0017(13) 0.0055(14) 0.0030(13)
C76 0.0166(18) 0.0145(16) 0.0246(19) 0.0015(14) 0.0103(15) 0.0031(13)
C77 0.024(2) 0.0209(19) 0.036(2) -0.0090(17) 0.0125(18) -0.0047(16)
C78 0.034(2) 0.023(2) 0.031(2) 0.0114(17) 0.0165(19) 0.0077(17)
O1 0.0154(12) 0.0169(13) 0.0192(12) -0.0035(10) 0.0042(10) -0.0026(10)
O2 0.0183(14) 0.0162(12) 0.0191(13) 0.0030(10) 0.0071(11) 0.0001(10)
O3 0.0174(13) 0.0133(12) 0.0248(13) -0.0008(10) 0.0061(11) 0.0001(10)
O4 0.0129(12) 0.0155(13) 0.0248(13) -0.0001(10) 0.0039(10) 0.0007(10)
C1 0.0176(18) 0.0125(15) 0.0165(17) 0.0009(13) 0.0068(14) 0.0010(13)
C2 0.0192(18) 0.0178(17) 0.0181(17) 0.0011(14) 0.0065(14) 0.0002(14)
C3 0.0153(18) 0.0187(18) 0.0228(18) 0.0024(14) 0.0066(15) 0.0004(14)
C4 0.0152(18) 0.0230(19) 0.0220(18) 0.0021(15) 0.0080(15) 0.0005(14)
C5 0.0187(18) 0.0187(17) 0.0166(17) 0.0004(14) 0.0070(14) 0.0008(14)
C6 0.0140(17) 0.0182(17) 0.0172(17) -0.0011(13) 0.0034(14) 0.0018(13)
C7 0.0155(17) 0.0154(16) 0.0178(17) -0.0002(13) 0.0057(14) 0.0022(13)
C8 0.0214(19) 0.0216(19) 0.0186(18) -0.0004(14) 0.0079(15) -0.0007(15)
C9 0.027(2) 0.025(2) 0.0162(18) -0.0015(15) 0.0073(15) -0.0016(16)
C10 0.028(2) 0.027(2) 0.0144(17) -0.0003(15) 0.0083(16) 0.0037(16)
C11 0.0216(19) 0.0201(18) 0.0222(18) 0.0034(15) 0.0135(15) 0.0026(15)
C12 0.0166(18) 0.0190(17) 0.0199(17) 0.0002(14) 0.0062(14) 0.0042(14)
C13 0.0145(17) 0.0176(17) 0.0179(17) -0.0034(13) 0.0055(14) -0.0021(13)
C14 0.0141(18) 0.0192(17) 0.0185(17) -0.0015(14) 0.0059(14) -0.0007(14)
C15 0.0153(18) 0.0174(17) 0.0222(18) -0.0007(14) 0.0032(15) 0.0022(14)
C16 0.0148(18) 0.025(2) 0.0254(19) -0.0009(16) 0.0051(15) 0.0045(15)
C17 0.0189(19) 0.0231(19) 0.0195(18) -0.0035(15) 0.0062(15) -0.0008(15)
C18 0.0181(18) 0.0224(18) 0.0183(18) 0.0003(14) 0.0072(15) -0.0001(14)
C19 0.0152(17) 0.0202(17) 0.0148(17) -0.0009(13) 0.0050(14) 0.0029(14)
C20 0.0153(18) 0.0207(18) 0.0206(18) 0.0010(14) 0.0072(15) 0.0014(14)
C21 0.0220(19) 0.0221(19) 0.0191(18) -0.0034(15) 0.0066(15) 0.0031(15)
C22 0.026(2) 0.026(2) 0.0189(18) 0.0010(15) 0.0088(16) 0.0056(16)
C23 0.027(2) 0.0215(19) 0.0182(17) 0.0045(14) 0.0100(16) 0.0061(16)
C24 0.0175(18) 0.0177(17) 0.0186(17) 0.0007(14) 0.0051(14) 0.0023(14)
C25 0.0211(19) 0.027(2) 0.0203(18) -0.0015(15) 0.0099(15) -0.0002(16)
C26 0.0180(19) 0.033(2) 0.0224(19) 0.0104(16) 0.0066(16) 0.0032(16)
C27 0.022(2) 0.026(2) 0.0212(18) 0.0026(15) 0.0100(16) 0.0029(16)
C28 0.046(3) 0.032(2) 0.017(2) -0.0015(17) 0.0085(19) -0.008(2)
F7 0.070(5) 0.031(4) 0.063(5) -0.016(3) 0.005(4) 0.001(4)
F8 0.042(5) 0.042(4) 0.015(3) 0.007(2) -0.009(3) -0.018(4)
F9 0.079(7) 0.086(8) 0.034(4) -0.028(5) 0.033(5) -0.067(6)
F7' 0.085(6) 0.064(5) 0.037(4) -0.013(3) 0.022(4) -0.025(4)
F8' 0.053(5) 0.075(6) 0.086(6) -0.024(4) 0.011(4) -0.010(4)
F9' 0.086(9) 0.030(4) 0.055(6) 0.007(4) -0.003(5) -0.033(5)
C29 0.025(2) 0.0246(19) 0.026(2) -0.0024(16) 0.0125(17) 0.0042(16)
C30 0.026(2) 0.030(2) 0.023(2) 0.0044(16) 0.0083(17) 0.0116(17)
C31 0.039(3) 0.028(2) 0.024(2) -0.0085(17) 0.0144(19) -0.0048(19)
C32 0.042(3) 0.029(2) 0.021(2) 0.0016(16) 0.0151(19) -0.0010(19)
C33 0.0140(17) 0.0130(16) 0.0182(17) -0.0010(13) 0.0049(13) -0.0017(13)
C34 0.0159(17) 0.0153(17) 0.0169(17) 0.0029(13) 0.0054(14) 0.0014(13)
C35 0.0136(17) 0.0160(17) 0.0160(16) -0.0008(13) 0.0044(13) -0.0016(14)
C36 0.0185(18) 0.0134(16) 0.0150(16) 0.0001(13) 0.0046(14) 0.0011(13)
C37 0.0145(18) 0.0156(17) 0.028(2) -0.0010(15) 0.0018(15) 0.0010(14)
C38 0.023(2) 0.025(2) 0.039(2) 0.0084(18) 0.0088(19) 0.0013(17)
C39 0.023(2) 0.027(2) 0.036(2) -0.0117(18) 0.0046(18) 0.0006(17)

loop_
_atom_type_symbol
_atom_type_description
_atom_type_scat_dispersion_real
_atom_type_scat_dispersion_imag
_atom_type_scat_source
C C 0.0181 0.0091 'International Tables Vol C Tables 4.2.6.8 and 6.1.1.4'
H H 0.0000 0.0000 'International Tables Vol C Tables 4.2.6.8 and 6.1.1.4'
F F 0.0727 0.0534 'International Tables Vol C Tables 4.2.6.8 and 6.1.1.4'
O O 0.0492 0.0322 'International Tables Vol C Tables 4.2.6.8 and 6.1.1.4'

loop_
_geom_angle_atom_site_label_1
_geom_angle_atom_site_label_2
_geom_angle_atom_site_label_3
_geom_angle
_geom_angle_site_symmetry_1
_geom_angle_site_symmetry_3
_geom_angle_publ_flag
C72 O5 H5 115(3) . . ?
C73 O6 H6A 106(4) . . ?
C75 O7 C76 109.0(3) . . ?
C74 O8 C76 109.3(3) . . ?
C41 C40 C65 117.9(4) . . ?
C45 C40 C41 120.9(4) . . ?
C45 C40 C65 121.2(4) . . ?
C40 C41 H41 120.6 . . ?
C42 C41 C40 118.8(4) . . ?
C42 C41 H41 120.6 . . ?
C41 C42 C64 119.5(4) . . ?
C43 C42 C41 120.5(4) . . ?
C43 C42 C64 120.0(3) . . ?
C42 C43 H43 119.3 . . ?
C42 C43 C44 121.4(3) . . ?
C44 C43 H43 119.3 . . ?
C43 C44 C45 117.7(3) . . ?
C43 C44 C73 118.9(3) . . ?
C45 C44 C73 123.0(3) . . ?
C40 C45 C44 120.8(4) . . ?
C40 C45 H45 119.6 . . ?
C44 C45 H45 119.6 . . ?
C47 C46 C66 120.0(4) . . ?
C51 C46 C47 120.8(4) . . ?
C51 C46 C66 119.2(4) . . ?
C46 C47 H47 119.8 . . ?
C48 C47 C46 120.4(4) . . ?
C48 C47 H47 119.8 . . ?
C47 C48 C49 118.7(3) . . ?
C47 C48 C72 120.2(3) . . ?
C49 C48 C72 121.1(3) . . ?
C48 C49 H49 119.7 . . ?
C48 C49 C50 120.5(4) . . ?
C50 C49 H49 119.7 . . ?
C49 C50 C67 120.0(4) . . ?
C51 C50 C49 120.4(4) . . ?
C51 C50 C67 119.6(4) . . ?
C46 C51 H51 120.4 . . ?
C50 C51 C46 119.1(4) . . ?
C50 C51 H51 120.4 . . ?
C53 C52 C72 117.6(3) . . ?
C57 C52 C53 118.6(4) . . ?
C57 C52 C72 123.7(3) . . ?
C52 C53 H53 120.0 . . ?
C54 C53 C52 120.0(4) . . ?
C54 C53 H53 120.0 . . ?
C53 C54 C55 121.6(3) . . ?
C53 C54 C69 120.3(4) . . ?
C55 C54 C69 117.8(3) . . ?
C54 C55 H55 120.9 . . ?
C56 C55 C54 118.3(4) . . ?
C56 C55 H55 120.9 . . ?
C55 C56 C57 120.7(4) . . ?
C55 C56 C68 120.4(4) . . ?
C57 C56 C68 118.8(4) . . ?
C52 C57 C56 120.8(4) . . ?
C52 C57 H57 119.6 . . ?
C56 C57 H57 119.6 . . ?
C59 C58 C73 119.9(3) . . ?
C63 C58 C59 118.9(3) . . ?
C63 C58 C73 121.1(3) . . ?
C58 C59 H59 119.6 . . ?
C60 C59 C58 120.7(4) . . ?
C60 C59 H59 119.6 . . ?
C59 C60 C61 120.6(4) . . ?
C59 C60 C71 121.0(4) . . ?
C61 C60 C71 118.4(4) . . ?
C60 C61 H61 120.7 . . ?
C62 C61 C60 118.5(4) . . ?
C62 C61 H61 120.7 . . ?
C61 C62 C63 120.5(4) . . ?
C61 C62 C70 119.9(4) . . ?
C63 C62 C70 119.5(4) . . ?
C58 C63 C62 120.6(4) . . ?
C58 C63 H63 119.7 . . ?
C62 C63 H63 119.7 . . ?
F43 C64 F44 105.7(3) . . ?
F43 C64 F45 107.4(3) . . ?
F43 C64 C42 112.1(3) . . ?
F44 C64 C42 111.9(3) . . ?
F45 C64 F44 106.2(3) . . ?
F45 C64 C42 113.0(3) . . ?
F46 C65 F48 106.8(5) . . ?
F46 C65 C40 111.6(4) . . ?
F47 C65 F46 106.6(4) . . ?
F47 C65 F48 105.9(4) . . ?
F47 C65 C40 113.2(4) . . ?
F48 C65 C40 112.2(4) . . ?
F25 C66 F26 109.5(6) . . ?
F25 C66 F27 104.7(6) . . ?
F25 C66 C46 113.3(4) . . ?
F26 C66 F27 103.4(5) . . ?
F26 C66 C46 112.7(5) . . ?
F27 C66 C46 112.5(4) . . ?
F28 C67 C50 111.9(4) . . ?
F29 C67 F28 107.4(4) . . ?
F29 C67 F30 106.5(4) . . ?
F29 C67 C50 112.7(3) . . ?
F30 C67 F28 106.1(3) . . ?
F30 C67 C50 111.8(4) . . ?
F31 C68 C56 112.0(4) . . ?
F32 C68 F31 107.0(5) . . ?
F32 C68 F33 108.2(4) . . ?
F32 C68 C56 113.7(4) . . ?
F33 C68 F31 104.2(4) . . ?
F33 C68 C56 111.2(4) . . ?
F34 C69 F36 105.7(3) . . ?
F34 C69 C54 113.1(3) . . ?
F35 C69 F34 107.1(3) . . ?
F35 C69 F36 106.5(3) . . ?
F35 C69 C54 113.5(3) . . ?
F36 C69 C54 110.4(3) . . ?
F37 C70 C62 112.3(4) . . ?
F38 C70 F37 106.8(5) . . ?
F38 C70 F39 107.3(4) . . ?
F38 C70 C62 111.5(4) . . ?
F39 C70 F37 105.1(4) . . ?
F39 C70 C62 113.2(4) . . ?
F40 C71 C60 111.7(4) . . ?
F41 C71 F40 103.6(4) . . ?
F41 C71 F42 105.8(5) . . ?
F41 C71 C60 113.4(4) . . ?
F42 C71 F40 108.1(5) . . ?
F42 C71 C60 113.6(4) . . ?
O5 C72 C48 109.5(3) . . ?
O5 C72 C52 108.0(3) . . ?
O5 C72 C74 102.0(3) . . ?
C48 C72 C52 112.2(3) . . ?
C48 C72 C74 114.0(3) . . ?
C52 C72 C74 110.5(3) . . ?
O6 C73 C44 104.0(3) . . ?
O6 C73 C58 110.6(3) . . ?
O6 C73 C75 108.2(3) . . ?
C44 C73 C58 110.2(3) . . ?
C44 C73 C75 111.0(3) . . ?
C58 C73 C75 112.4(3) . . ?
O8 C74 C72 109.7(3) . . ?
O8 C74 H74 109.0 . . ?
O8 C74 C75 102.5(3) . . ?
C72 C74 H74 109.0 . . ?
C75 C74 C72 117.4(3) . . ?
C75 C74 H74 109.0 . . ?
O7 C75 C73 108.6(3) . . ?
O7 C75 C74 101.6(3) . . ?
O7 C75 H75 109.0 . . ?
C73 C75 H75 109.0 . . ?
C74 C75 C73 119.1(3) . . ?
C74 C75 H75 109.0 . . ?
O7 C76 O8 105.7(3) . . ?
O7 C76 C77 108.2(3) . . ?
O7 C76 C78 110.0(3) . . ?
O8 C76 C77 110.2(3) . . ?
O8 C76 C78 109.2(3) . . ?
C77 C76 C78 113.3(3) . . ?
C76 C77 H77A 109.5 . . ?
C76 C77 H77B 109.5 . . ?
C76 C77 H77C 109.5 . . ?
H77A C77 H77B 109.5 . . ?
H77A C77 H77C 109.5 . . ?
H77B C77 H77C 109.5 . . ?
C76 C78 H78A 109.5 . . ?
C76 C78 H78B 109.5 . . ?
C76 C78 H78C 109.5 . . ?
H78A C78 H78B 109.5 . . ?
H78A C78 H78C 109.5 . . ?
H78B C78 H78C 109.5 . . ?
C34 O2 H2 109(4) . . ?
C36 O3 C37 107.5(3) . . ?
C35 O4 C37 108.1(3) . . ?
C2 C1 C6 118.7(3) . . ?
C2 C1 C33 122.9(3) . . ?
C6 C1 C33 118.3(3) . . ?
C1 C2 H2A 119.9 . . ?
C3 C2 C1 120.2(4) . . ?
C3 C2 H2A 119.9 . . ?
C2 C3 C26 119.5(4) . . ?
C4 C3 C2 121.1(4) . . ?
C4 C3 C26 119.4(3) . . ?
C3 C4 H4 120.8 . . ?
C5 C4 C3 118.5(4) . . ?
C5 C4 H4 120.8 . . ?
C4 C5 C6 121.2(3) . . ?
C4 C5 C25 119.4(3) . . ?
C6 C5 C25 119.4(3) . . ?
C1 C6 H6 119.9 . . ?
C5 C6 C1 120.3(3) . . ?
C5 C6 H6 119.9 . . ?
C8 C7 C33 120.4(3) . . ?
C12 C7 C8 118.6(3) . . ?
C12 C7 C33 121.0(3) . . ?
C7 C8 H8 119.9 . . ?
C9 C8 C7 120.3(4) . . ?
C9 C8 H8 119.9 . . ?
C8 C9 C28 118.6(4) . . ?
C10 C9 C8 121.3(4) . . ?
C10 C9 C28 120.1(3) . . ?
C9 C10 H10 120.9 . . ?
C9 C10 C11 118.2(4) . . ?
C11 C10 H10 120.9 . . ?
C10 C11 C27 118.1(3) . . ?
C12 C11 C10 121.2(4) . . ?
C12 C11 C27 120.7(4) . . ?
C7 C12 H12 119.8 . . ?
C11 C12 C7 120.5(4) . . ?
C11 C12 H12 119.8 . . ?
C14 C13 C34 123.6(3) . . ?
C18 C13 C14 118.7(3) . . ?
C18 C13 C34 117.6(3) . . ?
C13 C14 H14 120.0 . . ?
C13 C14 C15 120.0(4) . . ?
C15 C14 H14 120.0 . . ?
C14 C15 C30 120.3(4) . . ?
C16 C15 C14 120.9(4) . . ?
C16 C15 C30 118.8(3) . . ?
C15 C16 H16 120.6 . . ?
C15 C16 C17 118.8(4) . . ?
C17 C16 H16 120.6 . . ?
C16 C17 C29 120.4(4) . . ?
C18 C17 C16 120.9(4) . . ?
C18 C17 C29 118.6(4) . . ?
C13 C18 H18 119.7 . . ?
C17 C18 C13 120.6(4) . . ?
C17 C18 H18 119.7 . . ?
C20 C19 C24 118.1(3) . . ?
C20 C19 C34 119.3(3) . . ?
C24 C19 C34 122.7(3) . . ?
C19 C20 H20 119.6 . . ?
C21 C20 C19 120.9(4) . . ?
C21 C20 H20 119.6 . . ?
C20 C21 C22 120.9(4) . . ?
C20 C21 C31 120.2(4) . . ?
C22 C21 C31 118.9(4) . . ?
C21 C22 H22 120.7 . . ?
C23 C22 C21 118.6(4) . . ?
C23 C22 H22 120.7 . . ?
C22 C23 C24 121.1(4) . . ?
C22 C23 C32 119.1(4) . . ?
C24 C23 C32 119.9(4) . . ?
C19 C24 H24 119.8 . . ?
C23 C24 C19 120.4(4) . . ?
C23 C24 H24 119.8 . . ?
F4 C25 F6 105.6(3) . . ?
F4 C25 C5 112.0(3) . . ?
F5 C25 F4 106.7(3) . . ?
F5 C25 F6 107.4(3) . . ?
F5 C25 C5 113.2(3) . . ?
F6 C25 C5 111.5(3) . . ?
F1 C26 F2 103.9(4) . . ?
F1 C26 C3 112.4(4) . . ?
F2 C26 C3 112.8(4) . . ?
F3 C26 F1 107.3(4) . . ?
F3 C26 F2 106.1(4) . . ?
F3 C26 C3 113.8(3) . . ?
F10 C27 F12 105.5(3) . . ?
F10 C27 C11 113.3(3) . . ?
F11 C27 F10 106.9(4) . . ?
F11 C27 F12 105.9(3) . . ?
F11 C27 C11 113.0(3) . . ?
F12 C27 C11 111.8(3) . . ?
F7 C28 C9 109.9(7) . . ?
F7 C28 F9 103.7(9) . . ?
F8 C28 C9 115.2(5) . . ?
F8 C28 F7 109.3(8) . . ?
F8 C28 F9 104.7(7) . . ?
F9 C28 C9 113.4(5) . . ?
F7' C28 C9 111.3(7) . . ?
F7' C28 F8' 109.9(9) . . ?
F8' C28 C9 110.6(7) . . ?
F9' C28 C9 114.8(7) . . ?
F9' C28 F7' 107.3(9) . . ?
F9' C28 F8' 102.5(9) . . ?
F13 C29 C17 112.3(3) . . ?
F14 C29 F13 106.8(4) . . ?
F14 C29 C17 113.2(4) . . ?
F15 C29 F13 106.2(4) . . ?
F15 C29 F14 105.9(4) . . ?
F15 C29 C17 111.9(4) . . ?
F16 C30 F17 106.7(4) . . ?
F16 C30 F18 106.6(4) . . ?
F16 C30 C15 113.0(3) . . ?
F17 C30 C15 111.8(4) . . ?
F18 C30 F17 106.5(4) . . ?
F18 C30 C15 111.9(4) . . ?
F19 C31 F20 106.8(4) . . ?
F19 C31 F21 107.1(4) . . ?
F19 C31 C21 113.2(3) . . ?
F20 C31 F21 105.1(4) . . ?
F20 C31 C21 112.6(4) . . ?
F21 C31 C21 111.4(4) . . ?
F22 C32 F23 103.4(4) . . ?
F22 C32 C23 111.7(4) . . ?
F23 C32 C23 112.5(3) . . ?
F24 C32 F22 105.8(4) . . ?
F24 C32 F23 109.6(5) . . ?
F24 C32 C23 113.2(4) . . ?
O1 C33 C1 107.6(3) . . ?
O1 C33 C7 109.9(3) . . ?
O1 C33 C35 102.8(3) . . ?
C1 C33 C35 110.1(3) . . ?
C7 C33 C1 113.4(3) . . ?
C7 C33 C35 112.4(3) . . ?
O2 C34 C13 105.0(3) . . ?
O2 C34 C19 109.7(3) . . ?
O2 C34 C36 106.9(3) . . ?
C13 C34 C19 114.0(3) . . ?
C13 C34 C36 107.3(3) . . ?
C19 C34 C36 113.4(3) . . ?
O4 C35 C33 109.6(3) . . ?
O4 C35 H35 108.6 . . ?
O4 C35 C36 102.5(3) . . ?
C33 C35 H35 108.6 . . ?
C36 C35 C33 118.5(3) . . ?
C36 C35 H35 108.6 . . ?
O3 C36 C34 109.4(3) . . ?
O3 C36 C35 100.8(3) . . ?
O3 C36 H36 108.7 . . ?
C34 C36 H36 108.7 . . ?
C35 C36 C34 120.0(3) . . ?
C35 C36 H36 108.7 . . ?
O3 C37 O4 105.5(3) . . ?
O3 C37 C38 107.5(3) . . ?
O3 C37 C39 111.4(3) . . ?
O4 C37 C38 109.9(3) . . ?
O4 C37 C39 108.5(3) . . ?
C39 C37 C38 113.7(4) . . ?
C37 C38 H38A 109.5 . . ?
C37 C38 H38B 109.5 . . ?
C37 C38 H38C 109.5 . . ?
H38A C38 H38B 109.5 . . ?
H38A C38 H38C 109.5 . . ?
H38B C38 H38C 109.5 . . ?
C37 C39 H39A 109.5 . . ?
C37 C39 H39B 109.5 . . ?
C37 C39 H39C 109.5 . . ?
H39A C39 H39B 109.5 . . ?
H39A C39 H39C 109.5 . . ?
H39B C39 H39C 109.5 . . ?

loop_
_geom_bond_atom_site_label_1
_geom_bond_atom_site_label_2
_geom_bond_distance
_geom_bond_site_symmetry_2
_geom_bond_publ_flag
F1 C26 1.318(6) . ?
F2 C26 1.323(5) . ?
F3 C26 1.308(5) . ?
F4 C25 1.336(5) . ?
F5 C25 1.325(5) . ?
F6 C25 1.339(5) . ?
F10 C27 1.342(5) . ?
F11 C27 1.335(5) . ?
F12 C27 1.345(5) . ?
F13 C29 1.338(5) . ?
F14 C29 1.337(5) . ?
F15 C29 1.327(5) . ?
F16 C30 1.330(5) . ?
F17 C30 1.341(5) . ?
F18 C30 1.331(6) . ?
F19 C31 1.322(6) . ?
F20 C31 1.326(6) . ?
F21 C31 1.348(5) . ?
F22 C32 1.341(6) . ?
F23 C32 1.347(6) . ?
F24 C32 1.307(6) . ?
F25 C66 1.290(8) . ?
F26 C66 1.310(8) . ?
F27 C66 1.322(6) . ?
F28 C67 1.340(5) . ?
F29 C67 1.329(6) . ?
F30 C67 1.338(5) . ?
F31 C68 1.334(6) . ?
F32 C68 1.300(5) . ?
F33 C68 1.331(5) . ?
F34 C69 1.345(5) . ?
F35 C69 1.335(5) . ?
F36 C69 1.351(5) . ?
F37 C70 1.337(6) . ?
F38 C70 1.318(6) . ?
F39 C70 1.325(5) . ?
F40 C71 1.338(7) . ?
F41 C71 1.323(6) . ?
F42 C71 1.328(6) . ?
F43 C64 1.335(5) . ?
F44 C64 1.348(5) . ?
F45 C64 1.338(5) . ?
F46 C65 1.332(6) . ?
F47 C65 1.327(6) . ?
F48 C65 1.336(7) . ?
O5 C72 1.441(4) . ?
O5 H5 0.85(5) . ?
O6 C73 1.423(4) . ?
O6 H6A 0.80(5) . ?
O7 C75 1.424(4) . ?
O7 C76 1.427(5) . ?
O8 C74 1.422(4) . ?
O8 C76 1.438(4) . ?
C40 C41 1.391(6) . ?
C40 C45 1.386(6) . ?
C40 C65 1.497(6) . ?
C41 H41 0.9300 . ?
C41 C42 1.387(6) . ?
C42 C43 1.384(5) . ?
C42 C64 1.500(5) . ?
C43 H43 0.9300 . ?
C43 C44 1.398(5) . ?
C44 C45 1.401(5) . ?
C44 C73 1.530(5) . ?
C45 H45 0.9300 . ?
C46 C47 1.391(6) . ?
C46 C51 1.387(7) . ?
C46 C66 1.498(6) . ?
C47 H47 0.9300 . ?
C47 C48 1.389(5) . ?
C48 C49 1.395(5) . ?
C48 C72 1.536(5) . ?
C49 H49 0.9300 . ?
C49 C50 1.398(5) . ?
C50 C51 1.381(6) . ?
C50 C67 1.500(6) . ?
C51 H51 0.9300 . ?
C52 C53 1.404(5) . ?
C52 C57 1.385(5) . ?
C52 C72 1.542(5) . ?
C53 H53 0.9300 . ?
C53 C54 1.380(5) . ?
C54 C55 1.391(6) . ?
C54 C69 1.502(5) . ?
C55 H55 0.9300 . ?
C55 C56 1.385(6) . ?
C56 C57 1.396(6) . ?
C56 C68 1.507(6) . ?
C57 H57 0.9300 . ?
C58 C59 1.390(5) . ?
C58 C63 1.387(5) . ?
C58 C73 1.540(5) . ?
C59 H59 0.9300 . ?
C59 C60 1.387(6) . ?
C60 C61 1.400(6) . ?
C60 C71 1.488(6) . ?
C61 H61 0.9300 . ?
C61 C62 1.390(6) . ?
C62 C63 1.400(5) . ?
C62 C70 1.496(6) . ?
C63 H63 0.9300 . ?
C72 C74 1.550(5) . ?
C73 C75 1.548(5) . ?
C74 H74 0.9800 . ?
C74 C75 1.542(5) . ?
C75 H75 0.9800 . ?
C76 C77 1.516(6) . ?
C76 C78 1.516(5) . ?
C77 H77A 0.9600 . ?
C77 H77B 0.9600 . ?
C77 H77C 0.9600 . ?
C78 H78A 0.9600 . ?
C78 H78B 0.9600 . ?
C78 H78C 0.9600 . ?
O1 C33 1.445(4) . ?
O2 C34 1.432(4) . ?
O2 H2 0.86(6) . ?
O3 C36 1.423(4) . ?
O3 C37 1.426(5) . ?
O4 C35 1.419(4) . ?
O4 C37 1.451(4) . ?
C1 C2 1.394(5) . ?
C1 C6 1.399(5) . ?
C1 C33 1.536(5) . ?
C2 H2A 0.9300 . ?
C2 C3 1.392(6) . ?
C3 C4 1.390(5) . ?
C3 C26 1.497(5) . ?
C4 H4 0.9300 . ?
C4 C5 1.384(5) . ?
C5 C6 1.388(5) . ?
C5 C25 1.504(5) . ?
C6 H6 0.9300 . ?
C7 C8 1.399(5) . ?
C7 C12 1.392(5) . ?
C7 C33 1.527(5) . ?
C8 H8 0.9300 . ?
C8 C9 1.393(5) . ?
C9 C10 1.384(6) . ?
C9 C28 1.504(6) . ?
C10 H10 0.9300 . ?
C10 C11 1.394(6) . ?
C11 C12 1.391(5) . ?
C11 C27 1.500(5) . ?
C12 H12 0.9300 . ?
C13 C14 1.394(5) . ?
C13 C18 1.393(5) . ?
C13 C34 1.527(5) . ?
C14 H14 0.9300 . ?
C14 C15 1.398(5) . ?
C15 C16 1.384(6) . ?
C15 C30 1.502(5) . ?
C16 H16 0.9300 . ?
C16 C17 1.386(6) . ?
C17 C18 1.384(6) . ?
C17 C29 1.502(5) . ?
C18 H18 0.9300 . ?
C19 C20 1.394(5) . ?
C19 C24 1.402(5) . ?
C19 C34 1.533(5) . ?
C20 H20 0.9300 . ?
C20 C21 1.384(5) . ?
C21 C22 1.390(6) . ?
C21 C31 1.500(6) . ?
C22 H22 0.9300 . ?
C22 C23 1.380(6) . ?
C23 C24 1.392(5) . ?
C23 C32 1.497(6) . ?
C24 H24 0.9300 . ?
C28 F7 1.330(9) . ?
C28 F8 1.321(7) . ?
C28 F9 1.339(8) . ?
C28 F7' 1.313(9) . ?
C28 F8' 1.323(10) . ?
C28 F9' 1.303(9) . ?
C33 C35 1.544(5) . ?
C34 C36 1.557(5) . ?
C35 H35 0.9800 . ?
C35 C36 1.530(5) . ?
C36 H36 0.9800 . ?
C37 C38 1.515(6) . ?
C37 C39 1.511(6) . ?
C38 H38A 0.9600 . ?
C38 H38B 0.9600 . ?
C38 H38C 0.9600 . ?
C39 H39A 0.9600 . ?
C39 H39B 0.9600 . ?
C39 H39C 0.9600 . ?
